data_1508635
loop_
_publ_author_name
'Fukunaga, Yasuaki'
'Uchida, Tatsuya'
'Ito, Yutaro'
'Matsumoto, Kenji'
'Katsuki, Tsutomu'

_publ_section_title
;
 Ru(CO)-salen-catalyzed synthesis of enantiopure aziridinyl ketones and
 formal asymmetric synthesis of (+)-PD 128907.
;
_journal_issue 17
_journal_name_full 'Organic letters'
_journal_page_first 4658
_journal_page_last 4661
_journal_paper_doi 10.1021/ol302095r
_journal_volume 14
_journal_year 2012
_chemical_absolute_configuration ad
_chemical_formula_moiety 'C14 H25 N O3 S Si'
_chemical_formula_sum 'C14 H25 N O3 S Si'
_chemical_formula_weight 315.50
_chemical_name_systematic
; 
 ? 
;
_space_group_IT_number 19
_symmetry_cell_setting orthorhombic
_symmetry_space_group_name_Hall 'P 2ac 2ab'
_symmetry_space_group_name_H-M 'P 21 21 21'
_atom_sites_solution_hydrogens difmap
_atom_sites_solution_primary direct
_atom_sites_solution_secondary difmap
_audit_creation_method SHELXL-97
_cell_angle_alpha 90.00
_cell_angle_beta 90.00
_cell_angle_gamma 90.00
_cell_formula_units_Z 4
_cell_length_a 6.0163(4)
_cell_length_b 11.5254(8)
_cell_length_c 24.3425(18)
_cell_measurement_reflns_used 9976
_cell_measurement_temperature 100
_cell_measurement_theta_max 27.56
_cell_measurement_theta_min 2.43
_cell_volume 1687.9(2)
_computing_cell_refinement 'Bruker SAINT'
_computing_data_collection 'Bruker APEX2'
_computing_data_reduction 'Bruker SAINT'
_computing_molecular_graphics 'Bruker SHELXTL'
_computing_publication_material 'Bruker SHELXTL'
_computing_structure_refinement 'SHELXL-97 (Sheldrick, 2008)'
_computing_structure_solution 'SHELXS-97 (Sheldrick, 2008)'
_diffrn_ambient_temperature 100
_diffrn_detector_area_resol_mean 8.333
_diffrn_measured_fraction_theta_full 1.000
_diffrn_measured_fraction_theta_max 1.000
_diffrn_measurement_device_type 'Bruker APEX-II CCD'
_diffrn_measurement_method '\f and \w scans'
_diffrn_radiation_collimation 'focusing mirrors'
_diffrn_radiation_monochromator graphite
_diffrn_radiation_source 'rotating-anode X-ray tube'
_diffrn_radiation_type MoK\a
_diffrn_radiation_wavelength 0.71073
_diffrn_reflns_av_R_equivalents 0.0188
_diffrn_reflns_av_sigmaI/netI 0.0130
_diffrn_reflns_limit_h_max 7
_diffrn_reflns_limit_h_min -7
_diffrn_reflns_limit_k_max 14
_diffrn_reflns_limit_k_min -15
_diffrn_reflns_limit_l_max 31
_diffrn_reflns_limit_l_min -31
_diffrn_reflns_number 19352
_diffrn_reflns_theta_full 27.58
_diffrn_reflns_theta_max 27.58
_diffrn_reflns_theta_min 1.67
_exptl_absorpt_coefficient_mu 0.269
_exptl_absorpt_correction_T_max 0.9659
_exptl_absorpt_correction_T_min 0.9481
_exptl_absorpt_correction_type empirical
_exptl_absorpt_process_details
;
SADABS Sheldrick 1996
;
_exptl_crystal_colour pale-yellow
_exptl_crystal_density_diffrn 1.242
_exptl_crystal_density_method 'not measured'
_exptl_crystal_description block
_exptl_crystal_F_000 680
_exptl_crystal_size_max 0.20
_exptl_crystal_size_mid 0.15
_exptl_crystal_size_min 0.13
_refine_diff_density_max 0.305
_refine_diff_density_min -0.157
_refine_diff_density_rms 0.037
_refine_ls_abs_structure_details 'Flack H D (1983), Acta Cryst. A39, 876-881'
_refine_ls_abs_structure_Flack 0.01(5)
_refine_ls_extinction_method none
_refine_ls_goodness_of_fit_ref 1.075
_refine_ls_hydrogen_treatment refall
_refine_ls_matrix_type full
_refine_ls_number_parameters 281
_refine_ls_number_reflns 3887
_refine_ls_number_restraints 0
_refine_ls_restrained_S_all 1.075
_refine_ls_R_factor_all 0.0220
_refine_ls_R_factor_gt 0.0214
_refine_ls_shift/su_max 0.002
_refine_ls_shift/su_mean 0.000
_refine_ls_structure_factor_coef Fsqd
_refine_ls_weighting_details 'calc w=1/[\s^2^(Fo^2^)+(0.0375P)^2^+0.1901P] where P=(Fo^2^+2Fc^2^)/3'
_refine_ls_weighting_scheme calc
_refine_ls_wR_factor_gt 0.0573
_refine_ls_wR_factor_ref 0.0577
_reflns_number_gt 3813
_reflns_number_total 3887
_reflns_threshold_expression >2sigma(I)
_cod_data_source_file ol302095r_si_003.cif
_cod_data_source_block 0917_aziridine_output
_cod_depositor_comments
;
The following automatic conversions were performed:

'_symmetry_cell_setting' value 'Orthorhombic' changed to
'orthorhombic' according to
/home/saulius/struct/CIF-dictionaries/cif_core.dic dictionary named
'cif_core.dic' version 2.4.2 from 2011-04-26.

Automatic conversion script
Id: cif_fix_values 1891 2012-01-12 08:04:46Z andrius 
;
_cod_original_sg_symbol_H-M P2(1)2(1)2(1)
_cod_database_code 1508635

loop_
_symmetry_equiv_pos_as_xyz
'x, y, z'
'-x+1/2, -y, z+1/2'
'-x, y+1/2, -z+1/2'
'x+1/2, -y+1/2, -z'

loop_
_atom_site_label
_atom_site_type_symbol
_atom_site_fract_x
_atom_site_fract_y
_atom_site_fract_z
_atom_site_U_iso_or_equiv
_atom_site_adp_type
_atom_site_occupancy
_atom_site_symmetry_multiplicity
_atom_site_calc_flag
S1 S 0.60524(5) 0.30660(2) 0.928328(11) 0.01946(7) Uani 1 1 d
Si1 Si 0.46809(5) -0.07454(2) 0.935537(13) 0.01846(7) Uani 1 1 d
O1 O 0.84242(15) 0.30113(8) 0.92237(3) 0.02623(19) Uani 1 1 d
O2 O 0.51634(18) 0.39075(7) 0.96638(3) 0.0304(2) Uani 1 1 d
O3 O 0.45793(15) 0.43055(8) 0.75383(3) 0.02784(19) Uani 1 1 d
N1 N 0.50460(16) 0.32720(8) 0.86480(4) 0.01851(19) Uani 1 1 d
C1 C 0.2889(2) 0.38818(11) 0.86123(6) 0.0261(3) Uani 1 1 d
C2 C 0.49593(19) 0.45256(9) 0.84960(5) 0.0193(2) Uani 1 1 d
C3 C 0.56299(19) 0.47627(9) 0.79076(4) 0.0192(2) Uani 1 1 d
C4 C 0.75114(19) 0.55532(10) 0.77971(4) 0.0187(2) Uani 1 1 d
C5 C 0.8858(2) 0.59211(10) 0.81975(4) 0.0201(2) Uani 1 1 d
C6 C 1.0766(2) 0.67359(11) 0.81088(6) 0.0275(3) Uani 1 1 d
C7 C 1.0742(3) 0.72872(13) 0.75384(7) 0.0356(3) Uani 1 1 d
C8 C 1.0172(3) 0.63842(13) 0.71047(6) 0.0344(3) Uani 1 1 d
C9 C 0.7846(2) 0.58997(12) 0.72044(5) 0.0268(3) Uani 1 1 d
C10 C 0.4934(2) 0.16918(9) 0.94527(5) 0.0209(2) Uani 1 1 d
C11 C 0.58565(19) 0.06852(10) 0.91200(4) 0.0188(2) Uani 1 1 d
C12 C 0.5807(2) -0.19348(12) 0.89177(6) 0.0305(3) Uani 1 1 d
C13 C 0.15942(19) -0.07088(11) 0.92893(5) 0.0243(2) Uani 1 1 d
C14 C 0.5421(3) -0.09616(12) 1.00930(6) 0.0313(3) Uani 1 1 d
H2 H 0.542(3) 0.5016(15) 0.8771(6) 0.032(4) Uiso 1 1 d
H1B H 0.226(3) 0.4034(13) 0.8946(7) 0.027(4) Uiso 1 1 d
H1A H 0.203(3) 0.3628(15) 0.8307(7) 0.037(4) Uiso 1 1 d
H5 H 0.865(2) 0.5650(12) 0.8561(6) 0.021(3) Uiso 1 1 d
H8A H 1.028(3) 0.6689(15) 0.6745(7) 0.038(4) Uiso 1 1 d
H9A H 0.757(3) 0.5247(14) 0.6978(6) 0.026(4) Uiso 1 1 d
H6A H 1.071(3) 0.7328(15) 0.8381(7) 0.034(4) Uiso 1 1 d
H7A H 1.217(3) 0.7622(16) 0.7471(7) 0.040(5) Uiso 1 1 d
H7B H 0.964(3) 0.7904(16) 0.7532(7) 0.039(4) Uiso 1 1 d
H9B H 0.675(3) 0.6472(15) 0.7126(6) 0.030(4) Uiso 1 1 d
H8B H 1.128(3) 0.5750(16) 0.7096(7) 0.037(4) Uiso 1 1 d
H6B H 1.217(3) 0.6301(14) 0.8164(7) 0.032(4) Uiso 1 1 d
H11B H 0.554(3) 0.0785(15) 0.8743(7) 0.036(4) Uiso 1 1 d
H10B H 0.528(3) 0.1616(14) 0.9834(7) 0.029(4) Uiso 1 1 d
H10A H 0.338(3) 0.1790(14) 0.9398(6) 0.030(4) Uiso 1 1 d
H11A H 0.737(3) 0.0654(14) 0.9156(6) 0.028(4) Uiso 1 1 d
H12A H 0.554(3) -0.1840(17) 0.8546(8) 0.049(5) Uiso 1 1 d
H13A H 0.111(3) -0.0551(16) 0.8911(7) 0.042(5) Uiso 1 1 d
H14A H 0.485(4) -0.1628(19) 1.0216(8) 0.058(6) Uiso 1 1 d
H14B H 0.479(3) -0.0338(16) 1.0337(7) 0.042(5) Uiso 1 1 d
H12B H 0.525(3) -0.2668(17) 0.9002(7) 0.045(5) Uiso 1 1 d
H13B H 0.100(3) -0.0164(18) 0.9530(7) 0.052(5) Uiso 1 1 d
H13C H 0.100(3) -0.1447(17) 0.9393(7) 0.043(5) Uiso 1 1 d
H12C H 0.726(3) -0.2004(16) 0.8950(7) 0.040(5) Uiso 1 1 d
H14C H 0.699(3) -0.0963(15) 1.0148(7) 0.036(4) Uiso 1 1 d

loop_
_atom_site_aniso_label
_atom_site_aniso_U_11
_atom_site_aniso_U_22
_atom_site_aniso_U_33
_atom_site_aniso_U_23
_atom_site_aniso_U_13
_atom_site_aniso_U_12
S1 0.02534(14) 0.01702(12) 0.01603(11) -0.00012(10) 0.00130(10) -0.00565(10)
Si1 0.01662(14) 0.01496(13) 0.02382(14) -0.00034(11) -0.00081(11) 0.00026(11)
O1 0.0242(4) 0.0319(4) 0.0226(4) 0.0047(3) -0.0034(3) -0.0095(4)
O2 0.0499(6) 0.0203(4) 0.0209(4) -0.0045(3) 0.0054(4) -0.0042(4)
O3 0.0292(5) 0.0298(5) 0.0245(4) -0.0044(4) -0.0049(3) -0.0018(4)
N1 0.0201(5) 0.0158(4) 0.0196(4) 0.0005(3) -0.0012(4) -0.0025(4)
C1 0.0198(6) 0.0280(6) 0.0307(6) 0.0034(5) 0.0023(5) -0.0005(5)
C2 0.0226(6) 0.0145(5) 0.0207(5) -0.0006(4) 0.0026(4) 0.0003(4)
C3 0.0208(5) 0.0166(5) 0.0202(5) -0.0013(4) 0.0008(4) 0.0044(4)
C4 0.0217(5) 0.0167(5) 0.0178(5) 0.0011(4) 0.0033(4) 0.0047(4)
C5 0.0209(5) 0.0175(5) 0.0220(5) 0.0013(4) 0.0026(4) 0.0025(4)
C6 0.0204(6) 0.0248(6) 0.0371(7) -0.0020(5) 0.0011(5) -0.0016(5)
C7 0.0285(7) 0.0287(6) 0.0495(8) 0.0126(6) 0.0086(6) -0.0039(6)
C8 0.0357(7) 0.0373(7) 0.0303(7) 0.0116(6) 0.0130(6) 0.0040(6)
C9 0.0327(7) 0.0292(6) 0.0186(5) 0.0047(5) 0.0027(5) 0.0026(6)
C10 0.0242(6) 0.0160(5) 0.0223(5) 0.0015(4) 0.0076(4) -0.0036(4)
C11 0.0163(5) 0.0190(5) 0.0210(5) -0.0001(4) 0.0029(4) -0.0003(4)
C12 0.0205(6) 0.0240(6) 0.0469(8) -0.0118(6) -0.0003(5) 0.0024(5)
C13 0.0185(5) 0.0240(6) 0.0305(6) -0.0026(5) 0.0018(5) -0.0022(4)
C14 0.0381(7) 0.0259(6) 0.0299(6) 0.0080(5) -0.0068(5) -0.0021(6)

loop_
_atom_type_symbol
_atom_type_description
_atom_type_scat_dispersion_real
_atom_type_scat_dispersion_imag
_atom_type_scat_source
C C 0.0033 0.0016 'International Tables Vol C Tables 4.2.6.8 and 6.1.1.4'
H H 0.0000 0.0000 'International Tables Vol C Tables 4.2.6.8 and 6.1.1.4'
N N 0.0061 0.0033 'International Tables Vol C Tables 4.2.6.8 and 6.1.1.4'
O O 0.0106 0.0060 'International Tables Vol C Tables 4.2.6.8 and 6.1.1.4'
Si Si 0.0817 0.0704 'International Tables Vol C Tables 4.2.6.8 and 6.1.1.4'
S S 0.1246 0.1234 'International Tables Vol C Tables 4.2.6.8 and 6.1.1.4'

loop_
_geom_angle_atom_site_label_1
_geom_angle_atom_site_label_2
_geom_angle_atom_site_label_3
_geom_angle
O1 S1 O2 117.55(6)
O1 S1 N1 105.77(5)
O2 S1 N1 111.26(5)
O1 S1 C10 111.23(6)
O2 S1 C10 108.12(6)
N1 S1 C10 101.79(5)
C12 Si1 C13 109.24(6)
C12 Si1 C14 111.41(7)
C13 Si1 C14 108.87(7)
C12 Si1 C11 109.48(6)
C13 Si1 C11 109.15(5)
C14 Si1 C11 108.66(6)
C1 N1 C2 59.63(7)
C1 N1 S1 116.00(8)
C2 N1 S1 112.23(7)
C2 C1 N1 60.66(7)
C2 C1 H1B 115.1(10)
N1 C1 H1B 113.8(10)
C2 C1 H1A 117.7(11)
N1 C1 H1A 112.2(11)
H1B C1 H1A 121.8(16)
C1 C2 N1 59.71(7)
C1 C2 C3 119.81(11)
N1 C2 C3 113.60(9)
C1 C2 H2 115.0(11)
N1 C2 H2 113.8(11)
C3 C2 H2 119.9(11)
O3 C3 C4 121.97(10)
O3 C3 C2 118.81(11)
C4 C3 C2 119.22(10)
C5 C4 C3 121.81(10)
C5 C4 C9 122.14(11)
C3 C4 C9 116.03(10)
C4 C5 C6 123.93(11)
C4 C5 H5 119.9(9)
C6 C5 H5 116.1(9)
C5 C6 C7 112.61(11)
C5 C6 H6A 108.8(10)
C7 C6 H6A 109.6(10)
C5 C6 H6B 108.4(10)
C7 C6 H6B 110.0(9)
H6A C6 H6B 107.3(14)
C8 C7 C6 110.39(11)
C8 C7 H7A 111.0(11)
C6 C7 H7A 108.4(11)
C8 C7 H7B 109.6(11)
C6 C7 H7B 109.0(10)
H7A C7 H7B 108.4(15)
C7 C8 C9 110.28(12)
C7 C8 H8A 111.9(11)
C9 C8 H8A 110.3(11)
C7 C8 H8B 111.6(10)
C9 C8 H8B 110.6(11)
H8A C8 H8B 101.9(14)
C4 C9 C8 111.75(11)
C4 C9 H9A 108.8(9)
C8 C9 H9A 111.1(10)
C4 C9 H9B 106.5(10)
C8 C9 H9B 110.4(10)
H9A C9 H9B 108.2(13)
C11 C10 S1 114.86(8)
C11 C10 H10B 111.6(10)
S1 C10 H10B 103.0(10)
C11 C10 H10A 112.1(10)
S1 C10 H10A 103.5(10)
H10B C10 H10A 111.2(13)
C10 C11 Si1 111.66(7)
C10 C11 H11B 110.6(10)
Si1 C11 H11B 109.1(11)
C10 C11 H11A 110.0(10)
Si1 C11 H11A 108.0(10)
H11B C11 H11A 107.3(14)
Si1 C12 H12A 114.1(13)
Si1 C12 H12B 114.2(12)
H12A C12 H12B 104.9(16)
Si1 C12 H12C 112.1(12)
H12A C12 H12C 105.8(17)
H12B C12 H12C 104.9(17)
Si1 C13 H13A 112.5(11)
Si1 C13 H13B 110.0(13)
H13A C13 H13B 110.6(17)
Si1 C13 H13C 109.2(11)
H13A C13 H13C 107.5(15)
H13B C13 H13C 106.9(16)
Si1 C14 H14A 110.3(13)
Si1 C14 H14B 112.6(10)
H14A C14 H14B 105.8(17)
Si1 C14 H14C 111.7(10)
H14A C14 H14C 109.3(17)
H14B C14 H14C 106.9(14)

loop_
_geom_bond_atom_site_label_1
_geom_bond_atom_site_label_2
_geom_bond_distance
S1 O1 1.4357(10)
S1 O2 1.4438(9)
S1 N1 1.6776(10)
S1 C10 1.7695(11)
Si1 C12 1.8638(13)
Si1 C13 1.8645(12)
Si1 C14 1.8666(14)
Si1 C11 1.8833(12)
O3 C3 1.2187(14)
N1 C1 1.4782(16)
N1 C2 1.4923(14)
C1 C2 1.4770(16)
C1 H1B 0.912(16)
C1 H1A 0.952(17)
C2 C3 1.5128(15)
C2 H2 0.919(17)
C3 C4 1.4778(16)
C4 C5 1.3366(16)
C4 C9 1.5105(15)
C5 C6 1.4986(17)
C5 H5 0.947(14)
C6 C7 1.527(2)
C6 H6A 0.952(17)
C6 H6B 0.991(17)
C7 C8 1.521(2)
C7 H7A 0.957(19)
C7 H7B 0.972(19)
C8 C9 1.5265(19)
C8 H8A 0.945(17)
C8 H8B 0.991(19)
C9 H9A 0.947(16)
C9 H9B 0.951(17)
C10 C11 1.5198(15)
C10 H10B 0.957(16)
C10 H10A 0.949(17)
C11 H11B 0.944(17)
C11 H11A 0.914(16)
C12 H12A 0.93(2)
C12 H12B 0.93(2)
C12 H12C 0.88(2)
C13 H13A 0.984(17)
C13 H13B 0.93(2)
C13 H13C 0.96(2)
C14 H14A 0.89(2)
C14 H14B 1.006(18)
C14 H14C 0.955(19)

loop_
_cod_related_entry_id
_cod_related_entry_database
_cod_related_entry_code
1 ChemSpider 30652029
